data_7218160
loop_
_publ_author_name
'Srirambhatla, Vijay K.'
'Kraft, Arno'
'Watt, Stephen'
'Powell, Anthony V.'

_publ_section_title
;
 A robust two-dimensional hydrogen-bonded network for the predictable
 assembly of ternary co-crystals of furosemide
;
_journal_issue 43
_journal_name_full CrystEngComm
_journal_page_first 9979
_journal_paper_doi 10.1039/C4CE01692K
_journal_volume 16
_journal_year 2014
_chemical_formula_moiety 'C24 H24 Cl1 N4 O6 S1'
_chemical_formula_sum 'C24 H24 Cl N4 O6 S'
_chemical_formula_weight 532.00
_space_group_IT_number 2
_symmetry_cell_setting triclinic
_symmetry_space_group_name_Hall '-P 1'
_symmetry_space_group_name_H-M 'P -1'
_atom_sites_solution_hydrogens difmap
_atom_sites_solution_primary direct
_cell_angle_alpha 80.504(4)
_cell_angle_beta 82.039(4)
_cell_angle_gamma 75.173(4)
_cell_formula_units_Z 2
_cell_length_a 7.3972(7)
_cell_length_b 9.3373(8)
_cell_length_c 18.1141(16)
_cell_measurement_reflns_used 0
_cell_measurement_temperature 100
_cell_measurement_theta_max 0
_cell_measurement_theta_min 0
_cell_volume 1186.81(19)
_computing_cell_refinement 'USER DEFINED CELL REFINEMENT'
_computing_data_collection 'USER DEFINED DATA COLLECTION'
_computing_data_reduction 'USER DEFINED DATA REDUCTION'
_computing_molecular_graphics 'CAMERON (Watkin et al., 1996)'
_computing_publication_material 'CRYSTALS (Betteridge et al., 2003)'
_computing_structure_refinement 'CRYSTALS (Betteridge et al., 2003)'
_computing_structure_solution 'SHELXS 86 (Sheldrick, 1986)'
_diffrn_ambient_temperature 100
_diffrn_measured_fraction_theta_full 0.988
_diffrn_measured_fraction_theta_max 0.962
_diffrn_measurement_device Serial
_diffrn_measurement_device_type Unknown
_diffrn_measurement_method \w/2\q
_diffrn_radiation_monochromator graphite
_diffrn_radiation_type 'Mo K\a'
_diffrn_radiation_wavelength 0.71073
_diffrn_reflns_av_R_equivalents 0.040
_diffrn_reflns_limit_h_max 12
_diffrn_reflns_limit_h_min -12
_diffrn_reflns_limit_k_max 12
_diffrn_reflns_limit_k_min -15
_diffrn_reflns_limit_l_max 30
_diffrn_reflns_limit_l_min -30
_diffrn_reflns_number 41318
_diffrn_reflns_theta_full 25.601
_diffrn_reflns_theta_max 36.572
_diffrn_reflns_theta_min 1.146
_diffrn_standards_number 0
_exptl_absorpt_coefficient_mu 0.299
_exptl_absorpt_correction_T_max 0.9705
_exptl_absorpt_correction_T_min 0.9648
_exptl_absorpt_correction_type multi-scan
_exptl_absorpt_process_details 'Bruker SADABS'
_exptl_crystal_colour colourless
_exptl_crystal_density_diffrn 1.489
_exptl_crystal_density_method 'not measured'
_exptl_crystal_description block
_exptl_crystal_F_000 554
_exptl_crystal_size_max 0.200
_exptl_crystal_size_mid 0.120
_exptl_crystal_size_min 0.100
_refine_diff_density_max 0.56
_refine_diff_density_min -0.36
_refine_ls_extinction_method None
_refine_ls_goodness_of_fit_ref 1.0302
_refine_ls_hydrogen_treatment constr
_refine_ls_matrix_type full
_refine_ls_number_parameters 325
_refine_ls_number_reflns 7624
_refine_ls_number_restraints 0
_refine_ls_R_factor_all 0.0600
_refine_ls_R_factor_gt 0.0454
_refine_ls_shift/su_max 0.0015313
_refine_ls_shift/su_mean 0.0000640
_refine_ls_structure_factor_coef F
_refine_ls_weighting_details
;
 Method, part 1, Chebychev polynomial, (Watkin, 1994, Prince, 1982) 
 [weight] = 1.0/[A~0~*T~0~(x)+A~1~*T~1~(x) ... +A~n-1~]*T~n-1~(x)] 
 where A~i~ are the Chebychev coefficients listed below and x= Fcalc/Fmax 
 Method = Robust Weighting (Prince, 1982) 
 W = [weight] * [1-(deltaF/6*sigmaF)^2^]^2^ 
 A~i~ are: 
 0.185 0.162 0.544E-01 
;
_refine_ls_weighting_scheme calc
_refine_ls_wR_factor_all 0.0684
_refine_ls_wR_factor_gt 0.0482
_refine_ls_wR_factor_ref 0.0423
_reflns_limit_h_max 12
_reflns_limit_h_min -12
_reflns_limit_k_max 15
_reflns_limit_k_min -15
_reflns_limit_l_max 30
_reflns_limit_l_min 0
_reflns_number_gt 9213
_reflns_number_total 11284
_reflns_threshold_expression I>2.0\s(I)
_oxford_diffrn_Wilson_B_factor 0.00
_oxford_diffrn_Wilson_scale 0.00
_oxford_refine_ls_r_factor_ref 0.0376
_oxford_refine_ls_scale 0.13854(14)
_oxford_reflns_number_all 11266
_oxford_reflns_threshold_expression_ref I>3.0\s(I)
_cod_data_source_file c4ce01692k2.cif
_cod_data_source_block fus-bp-BD(9)
_cod_depositor_comments
;
The following automatic conversions were performed:

'_symmetry_cell_setting' value 'Triclinic' changed to 'triclinic'
according to
/usr/data/users/saulius/crontab/automatic-downloads/rss-feeds/RSC/lib/dictionaries/cif_core.dic
dictionary named 'cif_core.dic' version 2.4.2 from
2011-04-26.

'_atom_sites_solution_primary' value 'Direct' changed to
'direct' according to
/usr/data/users/saulius/crontab/automatic-downloads/rss-feeds/RSC/lib/dictionaries/cif_core.dic
dictionary named 'cif_core.dic' version 2.4.2 from 2011-04-26.

Automatic conversion script
Id: cif_fix_values 2827 2014-09-09 07:05:25Z andrius 

 Adding full bibliography for 7218156--7218161.cif.
;
_cod_original_sg_symbol_H-M 'P -1 '
_cod_original_formula_sum 'C24 H24 Cl1 N4 O6 S1'
_cod_database_code 7218160

loop_
_symmetry_equiv_pos_as_xyz
x,y,z
-x,-y,-z

loop_
_atom_site_label
_atom_site_type_symbol
_atom_site_fract_x
_atom_site_fract_y
_atom_site_fract_z
_atom_site_U_iso_or_equiv
_atom_site_occupancy
_atom_site_adp_type
_atom_site_refinement_flags_posn
Cl1 Cl 0.66664(4) 0.90882(3) 0.651019(13) 0.0147 1.0000 Uani .
C2 C 0.55890(15) 0.93284(12) 0.74098(5) 0.0111 1.0000 Uani .
C3 C 0.53534(15) 0.80600(12) 0.78866(6) 0.0123 1.0000 Uani .
C4 C 0.45112(15) 0.81528(12) 0.86345(6) 0.0114 1.0000 Uani .
N5 N 0.42337(14) 0.69152(11) 0.90942(5) 0.0142 1.0000 Uani .
C6 C 0.46726(17) 0.54222(13) 0.88732(6) 0.0157 1.0000 Uani .
C7 C 0.67281(17) 0.47005(12) 0.87919(6) 0.0151 1.0000 Uani .
O8 O 0.76531(13) 0.44293(10) 0.94276(5) 0.0189 1.0000 Uani .
C9 C 0.94913(19) 0.37445(15) 0.92214(8) 0.0231 1.0000 Uani .
C10 C 0.97415(19) 0.35991(14) 0.84814(8) 0.0223 1.0000 Uani .
C11 C 0.79427(18) 0.42141(14) 0.82027(7) 0.0191 1.0000 Uani .
C12 C 0.39843(15) 0.95906(12) 0.88826(5) 0.0113 1.0000 Uani .
C13 C 0.42498(15) 1.08471(12) 0.83840(5) 0.0116 1.0000 Uani .
C14 C 0.50046(15) 1.07559(12) 0.76385(5) 0.0112 1.0000 Uani .
S15 S 0.52309(4) 1.24165(3) 0.704063(14) 0.0119 1.0000 Uani .
O16 O 0.42573(14) 1.36250(10) 0.74589(5) 0.0175 1.0000 Uani .
O17 O 0.72050(13) 1.22758(10) 0.67883(5) 0.0178 1.0000 Uani .
N18 N 0.41947(15) 1.25844(12) 0.63040(5) 0.0159 1.0000 Uani .
C19 C 0.31086(15) 0.97751(12) 0.96625(6) 0.0129 1.0000 Uani .
O20 O 0.28492(13) 1.11323(9) 0.98383(4) 0.0160 1.0000 Uani .
O21 O 0.26550(14) 0.87510(10) 1.01034(5) 0.0197 1.0000 Uani .
O22 O 0.01668(14) 1.36204(12) 0.63941(6) 0.0227 1.0000 Uani .
C23 C -0.0594(2) 1.51284(15) 0.60723(8) 0.0221 1.0000 Uani .
C24 C -0.09099(19) 1.52461(16) 0.52503(8) 0.0230 1.0000 Uani .
N25 N -0.09678(14) 0.86708(11) 0.88291(5) 0.0139 1.0000 Uani .
C26 C -0.04249(18) 0.73708(13) 0.85447(6) 0.0160 1.0000 Uani .
C27 C 0.05167(17) 0.72323(13) 0.78309(6) 0.0147 1.0000 Uani .
C28 C 0.09151(15) 0.85024(12) 0.73822(5) 0.0112 1.0000 Uani .
C29 C 0.18806(15) 0.84217(12) 0.66120(6) 0.0122 1.0000 Uani .
C30 C 0.31122(16) 0.71074(13) 0.64069(6) 0.0143 1.0000 Uani .
C31 C 0.39760(17) 0.70994(14) 0.56743(6) 0.0171 1.0000 Uani .
N32 N 0.37337(17) 0.82927(14) 0.51441(6) 0.0216 1.0000 Uani .
C33 C 0.2550(2) 0.95505(16) 0.53449(7) 0.0251 1.0000 Uani .
C34 C 0.15870(19) 0.96655(14) 0.60557(6) 0.0198 1.0000 Uani .
C35 C 0.03632(16) 0.98511(12) 0.76844(6) 0.0134 1.0000 Uani .
C36 C -0.05683(17) 0.98889(13) 0.84052(6) 0.0146 1.0000 Uani .
H31 H 0.5757 0.7132 0.7702 0.0151 1.0000 Uiso R
H62 H 0.4052 0.4797 0.9266 0.0199 1.0000 Uiso R
H61 H 0.4171 0.5457 0.8390 0.0204 1.0000 Uiso R
H91 H 1.0357 0.3453 0.9580 0.0286 1.0000 Uiso R
H101 H 1.0886 0.3166 0.8212 0.0286 1.0000 Uiso R
H111 H 0.7641 0.4274 0.7704 0.0244 1.0000 Uiso R
H131 H 0.3925 1.1779 0.8561 0.0134 1.0000 Uiso R
H232 H 0.0297 1.5728 0.6117 0.0273 1.0000 Uiso R
H231 H -0.1796 1.5515 0.6360 0.0268 1.0000 Uiso R
H241 H -0.1486 1.6287 0.5070 0.0292 1.0000 Uiso R
H242 H -0.1777 1.4614 0.5205 0.0291 1.0000 Uiso R
H261 H -0.0713 0.6522 0.8846 0.0206 1.0000 Uiso R
H271 H 0.0868 0.6293 0.7653 0.0180 1.0000 Uiso R
H301 H 0.3376 0.6238 0.6750 0.0182 1.0000 Uiso R
H311 H 0.4791 0.6204 0.5538 0.0215 1.0000 Uiso R
H331 H 0.2348 1.0394 0.4967 0.0316 1.0000 Uiso R
H341 H 0.0746 1.0569 0.6156 0.0242 1.0000 Uiso R
H351 H 0.0626 1.0739 0.7418 0.0172 1.0000 Uiso R
H361 H -0.0939 1.0794 0.8612 0.0178 1.0000 Uiso R
H1 H 0.3689 0.7049 0.9529 0.0500 1.0000 Uiso R
H2 H 0.2973 1.2804 0.6342 0.0500 1.0000 Uiso R
H3 H -0.0780 1.3218 0.6497 0.0500 1.0000 Uiso R
H4 H 0.4848 1.2094 0.5927 0.0500 1.0000 Uiso R
H5 H 0.2355 1.1097 1.0275 0.0500 1.0000 Uiso R

loop_
_atom_site_aniso_label
_atom_site_aniso_U_11
_atom_site_aniso_U_22
_atom_site_aniso_U_33
_atom_site_aniso_U_23
_atom_site_aniso_U_13
_atom_site_aniso_U_12
Cl1 0.01818(12) 0.01588(11) 0.00858(9) -0.00276(8) 0.00326(8) -0.00310(9)
C2 0.0119(4) 0.0134(4) 0.0074(3) -0.0019(3) 0.0009(3) -0.0024(3)
C3 0.0137(4) 0.0125(4) 0.0097(4) -0.0019(3) 0.0003(3) -0.0017(3)
C4 0.0118(4) 0.0120(4) 0.0093(4) -0.0010(3) 0.0001(3) -0.0017(3)
N5 0.0180(4) 0.0113(4) 0.0108(3) -0.0015(3) 0.0037(3) -0.0020(3)
C6 0.0163(5) 0.0143(4) 0.0159(4) -0.0029(3) 0.0021(4) -0.0040(4)
C7 0.0177(5) 0.0120(4) 0.0146(4) -0.0012(3) 0.0009(4) -0.0033(4)
O8 0.0205(4) 0.0169(4) 0.0164(4) 0.0016(3) -0.0016(3) -0.0017(3)
C9 0.0188(5) 0.0168(5) 0.0302(6) 0.0033(4) -0.0037(5) -0.0014(4)
C10 0.0172(5) 0.0152(5) 0.0316(6) -0.0041(4) 0.0049(4) -0.0016(4)
C11 0.0206(5) 0.0169(5) 0.0189(5) -0.0054(4) 0.0040(4) -0.0042(4)
C12 0.0122(4) 0.0128(4) 0.0080(3) -0.0019(3) 0.0004(3) -0.0016(3)
C13 0.0124(4) 0.0126(4) 0.0091(4) -0.0026(3) 0.0002(3) -0.0020(3)
C14 0.0126(4) 0.0115(4) 0.0091(3) -0.0014(3) 0.0000(3) -0.0027(3)
S15 0.01323(11) 0.01180(10) 0.01004(9) -0.00084(8) 0.00055(8) -0.00321(8)
O16 0.0246(4) 0.0121(3) 0.0143(3) -0.0033(3) 0.0018(3) -0.0027(3)
O17 0.0143(4) 0.0199(4) 0.0187(4) 0.0004(3) 0.0014(3) -0.0070(3)
N18 0.0150(4) 0.0203(4) 0.0099(3) -0.0012(3) -0.0012(3) -0.0002(3)
C19 0.0134(4) 0.0146(4) 0.0095(4) -0.0030(3) 0.0006(3) -0.0010(3)
O20 0.0230(4) 0.0134(3) 0.0099(3) -0.0036(3) 0.0037(3) -0.0031(3)
O21 0.0283(5) 0.0170(4) 0.0128(3) -0.0037(3) 0.0075(3) -0.0077(3)
O22 0.0148(4) 0.0237(4) 0.0271(4) 0.0030(4) 0.0006(3) -0.0057(3)
C23 0.0242(6) 0.0202(5) 0.0218(5) -0.0033(4) 0.0019(4) -0.0072(5)
C24 0.0165(5) 0.0259(6) 0.0238(6) -0.0027(5) 0.0008(4) -0.0017(5)
N25 0.0153(4) 0.0161(4) 0.0097(3) -0.0032(3) 0.0021(3) -0.0035(3)
C26 0.0211(5) 0.0152(4) 0.0113(4) -0.0022(3) 0.0041(4) -0.0067(4)
C27 0.0184(5) 0.0142(4) 0.0111(4) -0.0029(3) 0.0035(3) -0.0051(4)
C28 0.0113(4) 0.0131(4) 0.0086(3) -0.0014(3) 0.0000(3) -0.0024(3)
C29 0.0121(4) 0.0146(4) 0.0096(4) -0.0023(3) 0.0014(3) -0.0035(3)
C30 0.0136(4) 0.0159(4) 0.0128(4) -0.0034(3) 0.0016(3) -0.0030(4)
C31 0.0162(5) 0.0211(5) 0.0140(4) -0.0070(4) 0.0035(4) -0.0040(4)
N32 0.0240(5) 0.0273(5) 0.0119(4) -0.0053(4) 0.0050(3) -0.0052(4)
C33 0.0343(7) 0.0233(6) 0.0111(4) 0.0014(4) 0.0056(4) -0.0015(5)
C34 0.0261(6) 0.0174(5) 0.0107(4) 0.0000(3) 0.0038(4) -0.0001(4)
C35 0.0156(5) 0.0127(4) 0.0109(4) -0.0018(3) 0.0013(3) -0.0030(4)
C36 0.0165(5) 0.0148(4) 0.0116(4) -0.0035(3) 0.0014(3) -0.0028(4)

loop_
_atom_type_symbol
_atom_type_scat_dispersion_real
_atom_type_scat_dispersion_imag
_atom_type_scat_Cromer_Mann_a1
_atom_type_scat_Cromer_Mann_b1
_atom_type_scat_Cromer_Mann_a2
_atom_type_scat_Cromer_Mann_b2
_atom_type_scat_Cromer_Mann_a3
_atom_type_scat_Cromer_Mann_b3
_atom_type_scat_Cromer_Mann_a4
_atom_type_scat_Cromer_Mann_b4
_atom_type_scat_Cromer_Mann_c
_atom_type_scat_source
C 0.0033 0.0016 2.3100 20.8439 1.0200 10.2075 1.5886 0.5687 0.8650 51.6512 0.2156 'International Tables Vol C 4.2.6.8 and 6.1.1.4'
H 0.0000 0.0000 0.4930 10.5109 0.3229 26.1257 0.1402 3.1424 0.0408 57.7998 0.0030 'International Tables Vol C 4.2.6.8 and 6.1.1.4'
N 0.0061 0.0033 12.2126 0.0057 3.1322 9.8933 2.0125 28.9975 1.1663 0.5826 -11.5290 'International Tables Vol C 4.2.6.8 and 6.1.1.4'
O 0.0106 0.0060 3.0485 13.2771 2.2868 5.7011 1.5463 0.3239 0.8670 32.9089 0.2508 'International Tables Vol C 4.2.6.8 and 6.1.1.4'
S 0.1246 0.1234 6.9053 1.4679 5.2034 22.2151 1.4379 0.2536 1.5863 56.1720 0.8669 'International Tables Vol C 4.2.6.8 and 6.1.1.4'
Cl 0.1484 0.1585 11.4604 0.0104 7.1964 1.1662 6.2556 18.5194 1.6455 47.7784 -9.5574 'International Tables Vol C 4.2.6.8 and 6.1.1.4'

loop_
_geom_angle_atom_site_label_1
_geom_angle_site_symmetry_1
_geom_angle_atom_site_label_2
_geom_angle_atom_site_label_3
_geom_angle
_geom_angle_publ_flag
Cl1 . C2 C3 117.10(8) yes
Cl1 . C2 C14 120.93(8) yes
C3 . C2 C14 121.97(9) yes
C2 . C3 C4 120.79(10) yes
C2 . C3 H31 118.4 no
C4 . C3 H31 120.8 no
C3 . C4 N5 120.72(10) yes
C3 . C4 C12 117.68(9) yes
N5 . C4 C12 121.60(9) yes
C4 . N5 C6 124.70(9) yes
C4 . N5 H1 116.1 no
C6 . N5 H1 119.0 no
N5 . C6 C7 113.85(10) yes
N5 . C6 H62 107.4 no
C7 . C6 H62 108.4 no
N5 . C6 H61 110.3 no
C7 . C6 H61 108.2 no
H62 . C6 H61 108.7 no
C6 . C7 O8 116.94(9) yes
C6 . C7 C11 133.09(11) yes
O8 . C7 C11 109.96(11) yes
C7 . O8 C9 106.52(10) yes
O8 . C9 C10 110.45(12) yes
O8 . C9 H91 119.9 no
C10 . C9 H91 129.7 no
C9 . C10 C11 106.31(11) yes
C9 . C10 H101 125.9 no
C11 . C10 H101 127.8 no
C10 . C11 C7 106.75(11) yes
C10 . C11 H111 127.3 no
C7 . C11 H111 125.9 no
C4 . C12 C13 119.80(9) yes
C4 . C12 C19 120.80(9) yes
C13 . C12 C19 119.38(9) yes
C12 . C13 C14 122.17(10) yes
C12 . C13 H131 118.6 no
C14 . C13 H131 119.2 no
C2 . C14 C13 117.48(9) yes
C2 . C14 S15 123.53(8) yes
C13 . C14 S15 118.97(8) yes
C14 . S15 O16 105.65(5) yes
C14 . S15 O17 107.88(5) yes
O16 . S15 O17 118.70(6) yes
C14 . S15 N18 110.24(5) yes
O16 . S15 N18 107.93(6) yes
O17 . S15 N18 106.35(5) yes
S15 . N18 H2 119.0 no
S15 . N18 H4 116.7 no
H2 . N18 H4 119.5 no
C12 . C19 O20 114.47(9) yes
C12 . C19 O21 122.76(10) yes
O20 . C19 O21 122.77(9) yes
C19 . O20 H5 105.5 no
C23 . O22 H3 105.0 no
O22 . C23 C24 112.46(11) yes
O22 . C23 H232 107.8 no
C24 . C23 H232 109.5 no
O22 . C23 H231 108.6 no
C24 . C23 H231 109.1 no
H232 . C23 H231 109.2 no
C24 2_586 C24 C23 112.78(15) yes
C24 2_586 C24 H241 108.3 no
C23 . C24 H241 108.7 no
C24 2_586 C24 H242 108.7 no
C23 . C24 H242 109.4 no
H241 . C24 H242 108.9 no
C26 . N25 C36 118.18(9) yes
N25 . C26 C27 123.20(11) yes
N25 . C26 H261 117.5 no
C27 . C26 H261 119.3 no
C26 . C27 C28 118.89(10) yes
C26 . C27 H271 120.2 no
C28 . C27 H271 120.9 no
C27 . C28 C29 121.04(9) yes
C27 . C28 C35 117.66(9) yes
C29 . C28 C35 121.30(10) yes
C28 . C29 C30 121.86(10) yes
C28 . C29 C34 121.01(10) yes
C30 . C29 C34 117.13(9) yes
C29 . C30 C31 119.23(11) yes
C29 . C30 H301 121.7 no
C31 . C30 H301 119.1 no
C30 . C31 N32 123.96(11) yes
C30 . C31 H311 118.7 no
N32 . C31 H311 117.3 no
C31 . N32 C33 116.48(10) yes
N32 . C33 C34 124.02(12) yes
N32 . C33 H331 116.8 no
C34 . C33 H331 119.1 no
C29 . C34 C33 119.15(11) yes
C29 . C34 H341 121.0 no
C33 . C34 H341 119.9 no
C28 . C35 C36 119.69(10) yes
C28 . C35 H351 121.9 no
C36 . C35 H351 118.4 no
C35 . C36 N25 122.37(10) yes
C35 . C36 H361 120.0 no
N25 . C36 H361 117.6 no

loop_
_geom_bond_atom_site_label_1
_geom_bond_atom_site_label_2
_geom_bond_site_symmetry_2
_geom_bond_distance
_geom_bond_publ_flag
Cl1 C2 . 1.7350(10) yes
C2 C3 . 1.3804(15) yes
C2 C14 . 1.4046(15) yes
C3 C4 . 1.4172(14) yes
C3 H31 . 0.942 no
C4 N5 . 1.3518(14) yes
C4 C12 . 1.4279(15) yes
N5 C6 . 1.4578(15) yes
N5 H1 . 0.847 no
C6 C7 . 1.4947(17) yes
C6 H62 . 0.983 no
C6 H61 . 0.989 no
C7 O8 . 1.3753(15) yes
C7 C11 . 1.3558(16) yes
O8 C9 . 1.3750(16) yes
C9 C10 . 1.352(2) yes
C9 H91 . 0.934 no
C10 C11 . 1.433(2) yes
C10 H101 . 0.946 no
C11 H111 . 0.950 no
C12 C13 . 1.3965(15) yes
C12 C19 . 1.4881(14) yes
C13 C14 . 1.3955(14) yes
C13 H131 . 0.939 no
C14 S15 . 1.7702(11) yes
S15 O16 . 1.4426(9) yes
S15 O17 . 1.4475(9) yes
S15 N18 . 1.5954(10) yes
N18 H2 . 0.870 no
N18 H4 . 0.899 no
C19 O20 . 1.3175(14) yes
C19 O21 . 1.2260(14) yes
O20 H5 . 0.824 no
O22 C23 . 1.4331(17) yes
O22 H3 . 0.861 no
C23 C24 . 1.521(2) yes
C23 H232 . 0.986 no
C23 H231 . 0.982 no
C24 C24 2_586 1.526(3) yes
C24 H241 . 0.977 no
C24 H242 . 0.996 no
N25 C26 . 1.3415(15) yes
N25 C36 . 1.3385(15) yes
C26 C27 . 1.3905(15) yes
C26 H261 . 0.940 no
C27 C28 . 1.3958(15) yes
C27 H271 . 0.945 no
C28 C29 . 1.4809(14) yes
C28 C35 . 1.3981(15) yes
C29 C30 . 1.3995(15) yes
C29 C34 . 1.3989(16) yes
C30 C31 . 1.3911(15) yes
C30 H301 . 0.933 no
C31 N32 . 1.3373(17) yes
C31 H311 . 0.944 no
N32 C33 . 1.3433(18) yes
C33 C34 . 1.3890(16) yes
C33 H331 . 0.950 no
C34 H341 . 0.939 no
C35 C36 . 1.3908(15) yes
C35 H351 . 0.939 no
C36 H361 . 0.942 no

loop_
_geom_hbond_atom_site_label_D
_geom_hbond_atom_site_label_H
_geom_hbond_atom_site_label_A
_geom_hbond_site_symmetry_A
_geom_hbond_angle_DHA
_geom_hbond_distance_DH
_geom_hbond_distance_HA
_geom_hbond_distance_DA
_geom_hbond_publ_flag
C6 H61 O16 1_545 137.39 0.989 2.578 3.3725(17) yes
C9 H91 O20 1_645 131.76 0.934 2.485 3.1838(17) yes
C26 H261 O8 1_455 162.52 0.940 2.562 3.4702(17) yes
C26 H261 C9 1_455 155.52 0.940 2.541 3.4188(17) yes
C30 H301 O16 1_545 169.02 0.933 2.532 3.4518(17) yes
C36 H361 O21 2_577 127.96 0.942 2.537 3.2042(17) yes
N5 H1 O8 2_667 136.27 0.847 2.405 3.0734(17) yes
N5 H1 O21 . 137.12 0.847 1.974 2.6575(17) yes
N18 H2 O22 . 171.81 0.870 2.015 2.8779(17) yes
O22 H3 O17 1_455 175.95 0.861 1.891 2.7504(17) yes
N18 H4 N32 2_676 160.15 0.899 2.114 2.9755(17) yes
O20 H5 N25 2_577 169.46 0.824 1.809 2.6235(17) yes
